data_1545195
loop_
_publ_author_name
'Sawada, Tomohisa'
'Yoshizawa, Michito'
'Sato, Sota'
'Fujita, Makoto'

_publ_contact_author 'Makoto Fujita'
_publ_contact_author_email mfujita@appchem.t.u-tokyo.ac.jp
_publ_section_title
;
 Minimal nucleotide duplex formation in water through enclathration in
 self-assembled hosts
;
_journal_issue 1
_journal_name_full 'Nature Chemistry'
_journal_page_first 53
_journal_paper_doi 10.1038/nchem.100
_journal_volume 1
_journal_year 2009
_chemical_absolute_configuration rmad
_chemical_formula_sum 'C152 H239 N64 O97 P2 Pt6'
_chemical_formula_weight 5747.55
_chemical_name_systematic
; 

 ? 

;
_space_group_IT_number 96
_symmetry_cell_setting tetragonal
_symmetry_space_group_name_Hall 'P 4nw 2abw'
_symmetry_space_group_name_H-M 'P 43 21 2'
_atom_sites_solution_hydrogens geom
_atom_sites_solution_primary direct
_atom_sites_solution_secondary difmap
_audit_creation_method SHELXL-97
_cell_angle_alpha 90.00
_cell_angle_beta 90.00
_cell_angle_gamma 90.00
_cell_formula_units_Z 4
_cell_length_a 28.765(8)
_cell_length_b 28.765(8)
_cell_length_c 28.673(8)
_cell_measurement_reflns_used 8267
_cell_measurement_temperature 80(2)
_cell_measurement_theta_max 21.1775
_cell_measurement_theta_min 2.239
_cell_volume 23725(11)
_computing_cell_refinement 'Bruker SAINT'
_computing_data_collection 'Bruker APEX-II'
_computing_data_reduction 'Bruker SAINT'
_computing_molecular_graphics 'Bruker XP'
_computing_structure_refinement 'SHELXL-97 (Sheldrick, 1997)'
_computing_structure_solution 'SHELXS-97 (Sheldrick, 1990)'
_diffrn_ambient_temperature 80(2)
_diffrn_measured_fraction_theta_full 0.992
_diffrn_measured_fraction_theta_max 0.992
_diffrn_measurement_device_type 'CCD area detector'
_diffrn_measurement_method 'omega scan'
_diffrn_radiation_monochromator 'focusing mirror'
_diffrn_radiation_source 'fine-focus rotating anode'
_diffrn_radiation_type MoK\a
_diffrn_radiation_wavelength 0.71073
_diffrn_reflns_av_R_equivalents 0.1471
_diffrn_reflns_av_sigmaI/netI 0.1037
_diffrn_reflns_limit_h_max 37
_diffrn_reflns_limit_h_min -37
_diffrn_reflns_limit_k_max 37
_diffrn_reflns_limit_k_min -38
_diffrn_reflns_limit_l_max 38
_diffrn_reflns_limit_l_min -38
_diffrn_reflns_number 280722
_diffrn_reflns_theta_full 28.43
_diffrn_reflns_theta_max 28.43
_diffrn_reflns_theta_min 1.58
_diffrn_standards_decay_% none
_exptl_absorpt_coefficient_mu 3.640
_exptl_absorpt_correction_T_max 0.8389
_exptl_absorpt_correction_T_min 0.7847
_exptl_absorpt_correction_type multi-scan
_exptl_absorpt_process_details SADABS
_exptl_crystal_colour 'pale yellow'
_exptl_crystal_density_diffrn 1.609
_exptl_crystal_density_method 'not measured'
_exptl_crystal_description block
_exptl_crystal_F_000 11492
_exptl_crystal_size_max 0.07
_exptl_crystal_size_mid 0.07
_exptl_crystal_size_min 0.05
_refine_diff_density_max 1.439
_refine_diff_density_min -1.445
_refine_diff_density_rms 0.166
_refine_ls_abs_structure_details 'Flack H D (1983), Acta Cryst. A39, 876-881'
_refine_ls_abs_structure_Flack -0.027(8)
_refine_ls_extinction_method none
_refine_ls_goodness_of_fit_ref 0.988
_refine_ls_hydrogen_treatment constr
_refine_ls_matrix_type full
_refine_ls_number_parameters 1357
_refine_ls_number_reflns 29541
_refine_ls_number_restraints 93
_refine_ls_restrained_S_all 0.989
_refine_ls_R_factor_all 0.1371
_refine_ls_R_factor_gt 0.0552
_refine_ls_shift/su_max 0.006
_refine_ls_shift/su_mean 0.000
_refine_ls_structure_factor_coef Fsqd
_refine_ls_weighting_details 'calc w=1/[\s^2^(Fo^2^)+(0.0931P)^2^+53.3548P] where P=(Fo^2^+2Fc^2^)/3'
_refine_ls_weighting_scheme calc
_refine_ls_wR_factor_gt 0.1313
_refine_ls_wR_factor_ref 0.1741
_reflns_number_gt 17597
_reflns_number_total 29541
_reflns_threshold_expression >2sigma(I)
_cod_data_source_file nchem.100-s3.cif
_cod_data_source_block sawa50
_cod_depositor_comments
;
The following automatic conversions were performed:

'_symmetry_cell_setting' value 'Tetragonal' changed to 'tetragonal'
according to the built-in table from CIF Core dictionary named
'cif_core.dic' version 2.4.1 from 2010-06-29.

Automatic conversion script
Id: cif_fix_values 4624 2016-04-14 12:54:50Z antanas 
;
_cod_original_sg_symbol_H-M P4(3)2(1)2
_cod_database_code 1545195

loop_
_symmetry_equiv_pos_as_xyz
'x, y, z'
'-x, -y, z+1/2'
'-y+1/2, x+1/2, z+3/4'
'y+1/2, -x+1/2, z+1/4'
'-x+1/2, y+1/2, -z+3/4'
'x+1/2, -y+1/2, -z+1/4'
'y, x, -z'
'-y, -x, -z+1/2'

loop_
_atom_site_label
_atom_site_type_symbol
_atom_site_fract_x
_atom_site_fract_y
_atom_site_fract_z
_atom_site_U_iso_or_equiv
_atom_site_adp_type
_atom_site_occupancy
_atom_site_symmetry_multiplicity
_atom_site_calc_flag
_atom_site_refinement_flags
_atom_site_disorder_assembly
_atom_site_disorder_group
Pt1 Pt 0.588642(16) 0.021145(16) -0.170335(16) 0.04054(11) Uani 1 1 d . . .
Pt2 Pt 1.173710(15) 0.050358(16) -0.140382(16) 0.03911(11) Uani 1 1 d . . .
Pt3 Pt 0.810883(15) 0.233412(16) 0.056517(15) 0.03795(11) Uani 1 1 d . . .
P1 P 1.35556(13) 0.74424(16) 0.04802(13) 0.0621(10) Uani 1 1 d . . .
N1A N 1.1189(3) 0.0946(3) -0.1400(3) 0.035(2) Uani 1 1 d . . .
N2A N 0.8501(3) 0.2292(3) -0.0019(3) 0.035(2) Uani 1 1 d . . .
N3A N 0.9748(3) 0.1881(3) -0.1152(3) 0.038(2) Uani 1 1 d . . .
C1A C 1.1157(4) 0.1231(4) -0.1759(4) 0.045(3) Uani 1 1 d . . .
H1AA H 1.1385 0.1215 -0.1998 0.053 Uiso 1 1 calc R . .
C2A C 1.0795(4) 0.1559(4) -0.1797(4) 0.042(3) Uani 1 1 d . . .
H2AA H 1.0785 0.1776 -0.2047 0.051 Uiso 1 1 calc R . .
C3A C 1.0453(4) 0.1553(4) -0.1456(4) 0.038(2) Uani 1 1 d . . .
C4A C 1.0479(4) 0.1233(4) -0.1092(4) 0.044(3) Uani 1 1 d . . .
H4AA H 1.0243 0.1218 -0.0860 0.053 Uiso 1 1 calc R . .
C5A C 1.0855(4) 0.0938(4) -0.1080(4) 0.042(3) Uani 1 1 d . . .
H5AA H 1.0878 0.0720 -0.0832 0.050 Uiso 1 1 calc R . .
C6A C 0.8757(4) 0.1908(4) -0.0088(4) 0.050(3) Uani 1 1 d . . .
H6AA H 0.8736 0.1658 0.0127 0.060 Uiso 1 1 calc R . .
C7A C 0.9058(4) 0.1870(4) -0.0475(4) 0.043(3) Uani 1 1 d . . .
H7AA H 0.9243 0.1599 -0.0519 0.051 Uiso 1 1 calc R . .
C8A C 0.9077(4) 0.2222(4) -0.0776(3) 0.033(2) Uani 1 1 d . . .
C9A C 0.8798(4) 0.2613(4) -0.0716(4) 0.043(3) Uani 1 1 d . . .
H9AA H 0.8803 0.2862 -0.0933 0.051 Uiso 1 1 calc R . .
C10A C 0.8517(4) 0.2626(4) -0.0334(4) 0.040(3) Uani 1 1 d . . .
H10A H 0.8321 0.2889 -0.0293 0.048 Uiso 1 1 calc R . .
C11A C 1.0054(4) 0.1894(4) -0.1480(4) 0.038(2) Uani 1 1 d . . .
C12A C 0.9416(3) 0.2206(4) -0.1172(4) 0.037(2) Uani 1 1 d . . .
N1B N 0.6437(3) 0.0277(3) -0.2130(3) 0.037(2) Uani 1 1 d . . .
N2B N 0.7812(3) -0.0058(3) -0.3161(3) 0.036(2) Uani 1 1 d . . .
N3B N 0.7472(3) 0.0619(3) -0.3493(3) 0.036(2) Uani 1 1 d . . .
C1B C 0.6447(4) 0.0594(4) -0.2469(4) 0.046(3) Uani 1 1 d . . .
H1BA H 0.6203 0.0816 -0.2480 0.055 Uiso 1 1 calc R . .
C2B C 0.6788(4) 0.0620(4) -0.2804(4) 0.039(2) Uani 1 1 d . . .
H2BA H 0.6777 0.0850 -0.3040 0.046 Uiso 1 1 calc R . .
C3B C 0.7148(4) 0.0302(4) -0.2787(4) 0.040(3) Uani 1 1 d . . .
C4B C 0.7505(4) 0.0290(4) -0.3166(4) 0.041(3) Uani 1 1 d . . .
C5B C 0.7145(4) -0.0031(4) -0.2438(4) 0.047(3) Uani 1 1 d . . .
H5BA H 0.7389 -0.0253 -0.2418 0.057 Uiso 1 1 calc R . .
C6B C 0.6799(5) -0.0038(4) -0.2130(4) 0.054(3) Uani 1 1 d . . .
H6BA H 0.6801 -0.0273 -0.1898 0.064 Uiso 1 1 calc R . .
N1C N 0.7620(3) 0.1942(3) 0.0243(3) 0.0331(18) Uani 1 1 d . . .
N2C N 0.6223(3) 0.0544(3) -0.1184(3) 0.043(2) Uani 1 1 d . . .
C1C C 0.7605(4) 0.1498(4) 0.0312(4) 0.048(3) Uani 1 1 d . . .
H1CA H 0.7805 0.1372 0.0544 0.058 Uiso 1 1 calc R . .
C2C C 0.7323(4) 0.1194(4) 0.0077(4) 0.046(3) Uani 1 1 d . . .
H2CA H 0.7333 0.0870 0.0136 0.056 Uiso 1 1 calc R . .
C3C C 0.7021(4) 0.1382(4) -0.0251(4) 0.039(3) Uani 1 1 d . . .
C4C C 0.7023(4) 0.1868(4) -0.0314(4) 0.042(3) Uani 1 1 d . . .
H4CA H 0.6812 0.2009 -0.0526 0.050 Uiso 1 1 calc R . .
C5C C 0.7328(4) 0.2133(4) -0.0072(4) 0.040(3) Uani 1 1 d . . .
H5CA H 0.7336 0.2459 -0.0124 0.048 Uiso 1 1 calc R . .
C6C C 0.6618(4) 0.0390(4) -0.0996(4) 0.041(3) Uani 1 1 d . . .
H6CA H 0.6728 0.0089 -0.1079 0.049 Uiso 1 1 calc R . .
C7C C 0.6872(4) 0.0651(4) -0.0686(4) 0.042(3) Uani 1 1 d . . .
H7CA H 0.7153 0.0530 -0.0561 0.050 Uiso 1 1 calc R . .
C8C C 0.6725(4) 0.1082(4) -0.0555(4) 0.043(3) Uani 1 1 d . . .
C9C C 0.6303(4) 0.1240(4) -0.0742(4) 0.049(3) Uani 1 1 d . . .
H9CA H 0.6182 0.1535 -0.0655 0.059 Uiso 1 1 calc R . .
C10C C 0.6065(4) 0.0965(4) -0.1052(4) 0.043(3) Uani 1 1 d . . .
H10B H 0.5780 0.1075 -0.1177 0.051 Uiso 1 1 calc R . .
N1D N 1.1369(3) 0.0057(3) -0.1814(3) 0.039(2) Uani 1 1 d . . .
C1D C 1.1400(5) 0.0068(4) -0.2264(5) 0.052(3) Uani 1 1 d . . .
H1DA H 1.1608 0.0282 -0.2406 0.063 Uiso 1 1 calc R . .
C2D C 1.1135(4) -0.0225(5) -0.2544(5) 0.055(3) Uani 1 1 d . . .
H2DA H 1.1170 -0.0211 -0.2874 0.066 Uiso 1 1 calc R . .
C3D C 1.0827(4) -0.0531(4) -0.2355(4) 0.039(3) Uani 1 1 d . . .
C4D C 1.0804(5) -0.0523(4) -0.1878(4) 0.051(3) Uani 1 1 d . . .
H4DA H 1.0588 -0.0722 -0.1726 0.061 Uiso 1 1 calc R . .
C5D C 1.1074(4) -0.0245(4) -0.1618(4) 0.047(3) Uani 1 1 d . . .
H5DA H 1.1056 -0.0263 -0.1288 0.056 Uiso 1 1 calc R . .
N11 N 0.5505(3) -0.0108(4) -0.2206(4) 0.049(2) Uani 1 1 d . . .
H11A H 0.5390 0.0109 -0.2412 0.059 Uiso 1 1 calc R . .
H11B H 0.5688 -0.0313 -0.2370 0.059 Uiso 1 1 calc R . .
N12 N 0.5315(4) 0.0096(4) -0.1302(4) 0.060(3) Uani 1 1 d . . .
H12A H 0.5378 -0.0132 -0.1086 0.072 Uiso 1 1 calc R . .
H12B H 0.5238 0.0363 -0.1144 0.072 Uiso 1 1 calc R . .
N21 N 1.2141(3) 0.0916(4) -0.0997(4) 0.054(3) Uani 1 1 d . . .
H21A H 1.2239 0.1171 -0.1164 0.064 Uiso 1 1 calc R . .
H21B H 1.1973 0.1020 -0.0745 0.064 Uiso 1 1 calc R . .
N22 N 1.2322(4) 0.0102(4) -0.1416(4) 0.052(3) Uani 1 1 d . . .
H22A H 1.2279 -0.0160 -0.1237 0.062 Uiso 1 1 calc R . .
H22B H 1.2385 0.0010 -0.1717 0.062 Uiso 1 1 calc R . .
N31 N 0.8599(3) 0.2702(4) 0.0927(3) 0.049(2) Uani 1 1 d . . .
H31A H 0.8840 0.2509 0.1010 0.059 Uiso 1 1 calc R . .
H31B H 0.8716 0.2936 0.0742 0.059 Uiso 1 1 calc R . .
N32 N 0.7740(3) 0.2403(3) 0.1162(3) 0.040(2) Uani 1 1 d . . .
H32A H 0.7510 0.2622 0.1124 0.048 Uiso 1 1 calc R . .
H32B H 0.7603 0.2124 0.1239 0.048 Uiso 1 1 calc R . .
C11 C 0.5119(4) -0.0358(5) -0.1980(5) 0.052(3) Uani 1 1 d . . .
H11C H 0.5246 -0.0647 -0.1835 0.063 Uiso 1 1 calc R . .
C12 C 0.4927(4) -0.0048(5) -0.1595(4) 0.051(3) Uani 1 1 d . . .
H12C H 0.4774 0.0231 -0.1734 0.062 Uiso 1 1 calc R . .
C13 C 0.4569(5) -0.0332(6) -0.1319(5) 0.071(4) Uani 1 1 d . . .
H13A H 0.4717 -0.0615 -0.1192 0.085 Uiso 1 1 calc R . .
H13B H 0.4450 -0.0145 -0.1054 0.085 Uiso 1 1 calc R . .
C14 C 0.4169(5) -0.0466(6) -0.1638(6) 0.081(5) Uani 1 1 d . . .
H14A H 0.3934 -0.0645 -0.1460 0.098 Uiso 1 1 calc R . .
H14B H 0.4017 -0.0182 -0.1760 0.098 Uiso 1 1 calc R . .
C15 C 0.4347(5) -0.0758(6) -0.2041(6) 0.074(5) Uani 1 1 d . . .
H15A H 0.4085 -0.0835 -0.2251 0.089 Uiso 1 1 calc R . .
H15B H 0.4476 -0.1053 -0.1919 0.089 Uiso 1 1 calc R . .
C16 C 0.4731(4) -0.0497(5) -0.2323(5) 0.057(3) Uani 1 1 d . . .
H16A H 0.4858 -0.0701 -0.2570 0.068 Uiso 1 1 calc R . .
H16B H 0.4599 -0.0216 -0.2473 0.068 Uiso 1 1 calc R . .
C21 C 1.2541(4) 0.0651(5) -0.0838(4) 0.051(3) Uani 1 1 d . . .
H21C H 1.2430 0.0431 -0.0592 0.062 Uiso 1 1 calc R . .
C22 C 1.2706(4) 0.0369(5) -0.1235(4) 0.052(3) Uani 1 1 d . . .
H22C H 1.2808 0.0589 -0.1486 0.062 Uiso 1 1 calc R . .
C23 C 1.3123(5) 0.0050(6) -0.1119(5) 0.074(5) Uani 1 1 d . . .
H23A H 1.3227 -0.0112 -0.1405 0.089 Uiso 1 1 calc R . .
H23B H 1.3026 -0.0187 -0.0889 0.089 Uiso 1 1 calc R . .
C24 C 1.3534(6) 0.0340(7) -0.0915(5) 0.082(5) Uani 1 1 d . . .
H24A H 1.3779 0.0128 -0.0800 0.099 Uiso 1 1 calc R . .
H24B H 1.3670 0.0537 -0.1163 0.099 Uiso 1 1 calc R . .
C25 C 1.3362(5) 0.0652(7) -0.0509(6) 0.091(6) Uani 1 1 d . . .
H25A H 1.3615 0.0867 -0.0420 0.109 Uiso 1 1 calc R . .
H25B H 1.3294 0.0452 -0.0236 0.109 Uiso 1 1 calc R . .
C26 C 1.2918(5) 0.0943(6) -0.0626(5) 0.072(4) Uani 1 1 d . . .
H26A H 1.2800 0.1089 -0.0337 0.087 Uiso 1 1 calc R . .
H26B H 1.3003 0.1195 -0.0846 0.087 Uiso 1 1 calc R . .
C31 C 0.8387(4) 0.2900(4) 0.1343(4) 0.043(3) Uani 1 1 d . . .
H31C H 0.8199 0.3176 0.1245 0.051 Uiso 1 1 calc R . .
C32 C 0.8065(5) 0.2552(4) 0.1542(4) 0.046(3) Uani 1 1 d . . .
H32C H 0.8249 0.2276 0.1647 0.056 Uiso 1 1 calc R . .
C33 C 0.7789(6) 0.2747(5) 0.1964(4) 0.062(4) Uani 1 1 d . . .
H33A H 0.7578 0.2507 0.2092 0.074 Uiso 1 1 calc R . .
H33B H 0.7601 0.3020 0.1868 0.074 Uiso 1 1 calc R . .
C34 C 0.8163(7) 0.2895(5) 0.2343(5) 0.088(6) Uani 1 1 d . . .
H34A H 0.8005 0.3031 0.2618 0.106 Uiso 1 1 calc R . .
H34B H 0.8339 0.2618 0.2448 0.106 Uiso 1 1 calc R . .
C35 C 0.8501(7) 0.3257(5) 0.2130(5) 0.083(6) Uani 1 1 d . . .
H35A H 0.8327 0.3541 0.2042 0.099 Uiso 1 1 calc R . .
H35B H 0.8739 0.3344 0.2364 0.099 Uiso 1 1 calc R . .
C36 C 0.8733(6) 0.3061(6) 0.1711(5) 0.075(5) Uani 1 1 d . . .
H36A H 0.8929 0.2794 0.1805 0.090 Uiso 1 1 calc R . .
H36B H 0.8939 0.3300 0.1573 0.090 Uiso 1 1 calc R . .
O11P O 1.3779(3) 0.6952(4) 0.0539(3) 0.061(2) Uani 1 1 d . . .
O12P O 1.3342(4) 0.7498(5) 0.0020(3) 0.083(3) Uani 1 1 d . . .
O13P O 1.3913(3) 0.7765(4) 0.0624(4) 0.084(3) Uani 1 1 d . . .
O14P O 1.3122(3) 0.7427(3) 0.0829(3) 0.051(2) Uani 1 1 d . . .
N1X N 1.5431(4) 0.5536(4) -0.1069(4) 0.052(3) Uani 1 1 d . . .
C2X C 1.5043(4) 0.5353(4) -0.0860(5) 0.053(3) Uani 1 1 d . . .
H2XA H 1.4900 0.5108 -0.1029 0.064 Uiso 1 1 calc R . .
N3X N 1.4838(4) 0.5458(4) -0.0467(4) 0.056(3) Uani 1 1 d . . .
C4X C 1.5055(4) 0.5818(5) -0.0272(4) 0.045(3) Uani 1 1 d . . .
C5X C 1.5457(4) 0.6041(4) -0.0423(4) 0.044(3) Uani 1 1 d . . .
C6X C 1.5645(4) 0.5890(4) -0.0843(4) 0.045(3) Uani 1 1 d . . .
N6X N 1.6027(3) 0.6071(3) -0.1028(4) 0.048(2) Uani 1 1 d . . .
H6XA H 1.6136 0.5961 -0.1293 0.058 Uiso 1 1 calc R . .
H6XB H 1.6171 0.6301 -0.0887 0.058 Uiso 1 1 calc R . .
N7X N 1.5562(4) 0.6399(4) -0.0130(4) 0.053(3) Uani 1 1 d . . .
C8X C 1.5246(4) 0.6381(5) 0.0211(4) 0.050(3) Uani 1 1 d . . .
H8XA H 1.5232 0.6591 0.0466 0.060 Uiso 1 1 calc R . .
N9X N 1.4943(4) 0.6017(4) 0.0142(4) 0.054(3) Uani 1 1 d . B .
O1RX O 1.4139(3) 0.6057(3) 0.0234(3) 0.060(2) Uani 1 1 d U B .
C1RX C 1.4547(5) 0.5878(6) 0.0434(5) 0.069(4) Uani 1 1 d DU . .
H1RB H 1.4533 0.5536 0.0500 0.083 Uiso 1 1 calc R A 1
C2RX C 1.4537(12) 0.6203(13) 0.0904(11) 0.071(9) Uani 0.48 1 d PDU B 1
H2RC H 1.4750 0.6097 0.1153 0.086 Uiso 0.48 1 calc PR B 1
H2RD H 1.4579 0.6539 0.0840 0.086 Uiso 0.48 1 calc PR B 1
C3RX C 1.3991(13) 0.6050(19) 0.0987(15) 0.076(10) Uani 0.48 1 d PDU B 1
H3RC H 1.4069 0.5724 0.0894 0.091 Uiso 0.48 1 calc PR B 1
O3RX O 1.3939(8) 0.5921(11) 0.1402(8) 0.088(8) Uani 0.48 1 d PU B 1
H3RD H 1.3667 0.5983 0.1490 0.132 Uiso 0.48 1 calc PR B 1
O201 O 0.5005(14) 0.3918(13) -0.1290(14) 0.147(12) Uiso 0.48 1 d P C 1
C2RZ C 1.4542(15) 0.5978(16) 0.0913(13) 0.087(9) Uani 0.52 1 d PU B 2
H2RE H 1.4796 0.6199 0.0982 0.104 Uiso 0.52 1 calc PR B 2
H2RF H 1.4605 0.5688 0.1088 0.104 Uiso 0.52 1 calc PR B 2
C3RZ C 1.4078(13) 0.6187(18) 0.1089(11) 0.071(7) Uani 0.52 1 d PU B 2
H3RB H 1.4035 0.6440 0.1324 0.085 Uiso 0.52 1 calc PR B 2
O0RZ O 1.3980(10) 0.5529(10) 0.1174(9) 0.108(8) Uani 0.52 1 d PU B 2
H0RA H 1.3749 0.5487 0.1349 0.162 Uiso 0.52 1 calc PR B 2
O202 O 0.4684(14) 0.4597(14) -0.1774(14) 0.169(14) Uiso 0.52 1 d P D 2
C4RX C 1.3798(5) 0.6117(6) 0.0587(5) 0.063(3) Uani 1 1 d U . .
H4RB H 1.3582 0.5847 0.0547 0.076 Uiso 1 1 calc R B 1
C5RX C 1.3501(4) 0.6542(6) 0.0490(5) 0.064(4) Uani 1 1 d U B .
H5RA H 1.3375 0.6525 0.0169 0.077 Uiso 1 1 calc R . .
H5RB H 1.3237 0.6553 0.0711 0.077 Uiso 1 1 calc R . .
N1Y N 1.2587(4) 0.8207(3) 0.2084(3) 0.045(2) Uani 1 1 d . . .
C2Y C 1.2193(4) 0.8471(4) 0.2057(4) 0.042(3) Uani 1 1 d . . .
O2Y O 1.1921(3) 0.8474(3) 0.1728(3) 0.0476(19) Uani 1 1 d . . .
N3Y N 1.2120(4) 0.8755(3) 0.2435(3) 0.047(2) Uani 1 1 d . . .
H3YA H 1.1874 0.8936 0.2424 0.056 Uiso 1 1 calc R . .
C4Y C 1.2381(5) 0.8785(4) 0.2814(5) 0.055(3) Uani 1 1 d . . .
O4Y O 1.2281(4) 0.9067(4) 0.3134(3) 0.078(3) Uani 1 1 d . . .
C5Y C 1.2744(5) 0.8484(5) 0.2855(4) 0.056(3) Uani 1 1 d . . .
C6Y C 1.2842(5) 0.8198(4) 0.2475(4) 0.057(4) Uani 1 1 d . . .
H6YA H 1.3098 0.7991 0.2493 0.068 Uiso 1 1 calc R . .
C7Y C 1.3053(7) 0.8468(5) 0.3269(6) 0.084(5) Uani 1 1 d . . .
H7YA H 1.2943 0.8691 0.3503 0.126 Uiso 1 1 calc R . .
H7YB H 1.3371 0.8549 0.3177 0.126 Uiso 1 1 calc R . .
H7YC H 1.3050 0.8154 0.3402 0.126 Uiso 1 1 calc R . .
O1RY O 1.2572(3) 0.7442(3) 0.1830(3) 0.057(2) Uani 1 1 d . F .
C1RY C 1.2684(4) 0.7897(4) 0.1683(4) 0.041(3) Uani 1 1 d . . .
H1RA H 1.2492 0.7988 0.1407 0.049 Uiso 1 1 calc R . .
C2RY C 1.3195(5) 0.7858(5) 0.1549(5) 0.060(4) Uani 1 1 d . . .
H2RA H 1.3288 0.8111 0.1333 0.071 Uiso 1 1 calc R . .
H2RB H 1.3398 0.7867 0.1828 0.071 Uiso 1 1 calc R . .
C3RY C 1.3216(4) 0.7390(5) 0.1312(4) 0.053(3) Uani 1 1 d . F .
H3RA H 1.3522 0.7234 0.1368 0.063 Uiso 1 1 calc R . .
C4RY C 1.2819(4) 0.7123(4) 0.1540(4) 0.047(3) Uani 1 1 d . . .
H4RA H 1.2601 0.7039 0.1282 0.056 Uiso 1 1 calc R E 1
C5RY C 1.2870(10) 0.6693(12) 0.1833(11) 0.038(8) Uani 0.49 1 d P F 1
H5RE H 1.3079 0.6758 0.2100 0.045 Uiso 0.49 1 calc PR F 1
H5RF H 1.2563 0.6602 0.1959 0.045 Uiso 0.49 1 calc PR F 1
O5RY O 1.3053(6) 0.6329(6) 0.1563(5) 0.047(4) Uani 0.49 1 d P F 1
H5RC H 1.3341 0.6311 0.1607 0.070 Uiso 0.49 1 calc PR F 1
C5RZ C 1.3074(12) 0.6771(15) 0.1881(10) 0.056(10) Uani 0.51 1 d PU F 2
H5RG H 1.3271 0.6556 0.1698 0.068 Uiso 0.51 1 calc PR F 2
H5RH H 1.3278 0.6945 0.2097 0.068 Uiso 0.51 1 calc PR F 2
O5RZ O 1.2731(8) 0.6503(6) 0.2150(6) 0.069(6) Uani 0.51 1 d PU F 2
H5RD H 1.2867 0.6290 0.2298 0.104 Uiso 0.51 1 calc PR F 2
N1S N 0.6139(4) 0.2526(4) 0.3715(4) 0.060(3) Uani 1 1 d . . .
C2S C 0.5989(6) 0.2675(5) 0.3316(5) 0.068(4) Uani 1 1 d . . .
H2SA H 0.6170 0.2914 0.3177 0.082 Uiso 1 1 calc R . .
N3S N 0.5613(5) 0.2540(5) 0.3068(5) 0.081(4) Uani 1 1 d . . .
C4S C 0.5388(5) 0.2169(5) 0.3314(5) 0.058(4) Uani 1 1 d . . .
C5S C 0.5515(6) 0.1971(6) 0.3728(5) 0.065(4) Uani 1 1 d . . .
C6S C 0.5920(5) 0.2173(6) 0.3950(6) 0.069(4) Uani 1 1 d . . .
N6S N 0.6066(4) 0.2026(5) 0.4373(4) 0.073(4) Uani 1 1 d . . .
H6SA H 0.6309 0.2158 0.4505 0.088 Uiso 1 1 calc R . .
H6SB H 0.5920 0.1799 0.4516 0.088 Uiso 1 1 calc R . .
N7S N 0.5227(5) 0.1620(4) 0.3874(4) 0.071(3) Uani 1 1 d . . .
C8S C 0.4906(5) 0.1599(6) 0.3540(6) 0.070(4) Uani 1 1 d . . .
H8SA H 0.4651 0.1389 0.3540 0.084 Uiso 1 1 calc R . .
N9S N 0.4997(5) 0.1937(4) 0.3176(5) 0.074(4) Uani 1 1 d . . .
H9SA H 0.4834 0.1983 0.2921 0.089 Uiso 1 1 calc R . .
N1N N 0.5694(4) -0.1602(4) -0.2694(4) 0.059(3) Uiso 1 1 d . . .
O2N O 0.5949(4) -0.1495(4) -0.3029(4) 0.075(3) Uiso 1 1 d . . .
O3N O 0.5551(4) -0.1285(4) -0.2408(4) 0.085(3) Uiso 1 1 d . . .
O4N O 0.5567(3) -0.2012(3) -0.2642(3) 0.067(3) Uiso 1 1 d . . .
N9N N 0.7011(9) 0.1434(10) 0.1368(9) 0.171(9) Uiso 1 1 d D . .
O10N O 0.7408(7) 0.1525(6) 0.1508(6) 0.140(6) Uiso 1 1 d D . .
O11N O 0.6918(11) 0.1012(10) 0.1589(10) 0.250(12) Uiso 1 1 d D . .
O12N O 0.6715(7) 0.1546(6) 0.1043(7) 0.146(6) Uiso 1 1 d D . .
N13N N 0.5418(10) 0.1303(10) 0.0122(10) 0.184(10) Uiso 1 1 d D . .
O14N O 0.5640(7) 0.0868(7) 0.0136(7) 0.160(7) Uiso 1 1 d D . .
O15N O 0.5774(12) 0.1497(12) 0.0342(11) 0.276(15) Uiso 1 1 d D . .
O16N O 0.5097(6) 0.1448(6) -0.0163(6) 0.140(6) Uiso 1 1 d D . .
O1 O 1.3819(5) 0.8696(5) 0.0733(5) 0.109(4) Uiso 1 1 d . . .
O2 O 0.5880(4) 0.2704(4) 0.9998(4) 0.089(3) Uiso 1 1 d . . .
O3 O 0.6142(4) -0.0549(4) -0.2853(4) 0.076(3) Uiso 1 1 d . . .
O4 O 0.6243(10) 0.0736(10) 0.0828(10) 0.235(11) Uiso 1 1 d . . .
O5 O 0.9932(13) 0.3119(13) 0.4335(12) 0.294(15) Uiso 1 1 d . . .
O6 O 0.5896(6) 0.0162(5) 0.1569(5) 0.122(5) Uiso 1 1 d . . .
O7 O 0.5233(6) 0.5518(7) 0.1991(6) 0.150(6) Uiso 1 1 d . . .
O8 O 1.2070(4) 0.9781(4) 0.3709(4) 0.092(4) Uiso 1 1 d . . .
O9 O 0.4479(4) 0.7650(4) 0.1369(4) 0.094(4) Uiso 1 1 d . . .
O10 O 0.6470(4) 0.2472(4) 0.0754(4) 0.085(3) Uiso 1 1 d . . .
O11 O 0.8109(4) 0.7877(4) 0.3304(4) 0.076(3) Uiso 1 1 d . . .
O12 O 0.4946(5) 0.2360(5) 0.0136(5) 0.104(4) Uiso 1 1 d . . .
O13 O 1.6595(6) 0.5741(6) -0.1854(6) 0.145(6) Uiso 1 1 d D . .
O14 O 0.7944(7) 0.1566(7) -0.0936(6) 0.155(7) Uiso 1 1 d . . .
O15 O 0.4428(8) 0.6037(8) 0.2199(8) 0.183(8) Uiso 1 1 d . . .
N17N N 1.414(2) 0.831(2) 0.2301(19) 0.19(2) Uiso 0.50 1 d PD G 1
O18N O 1.4079(18) 0.8006(17) 0.2650(18) 0.202(18) Uiso 0.50 1 d PD G 1
O19N O 1.409(3) 0.845(3) 0.187(2) 0.31(3) Uiso 0.50 1 d PD G 1
O20N O 1.4363(18) 0.8533(18) 0.2651(19) 0.21(2) Uiso 0.50 1 d PD G 1
N25N N 1.4204(14) 0.7730(16) 0.3880(11) 0.170(17) Uiso 0.50 1 d PDU H 1
O26N O 1.4179(18) 0.768(2) 0.3416(10) 0.27(3) Uiso 0.50 1 d PDU H 1
O27N O 1.3883(5) 0.7551(5) 0.4100(5) 0.037(3) Uiso 0.50 1 d PDU H 1
O28N O 1.4547(10) 0.8028(10) 0.3973(11) 0.130(10) Uiso 0.50 1 d PDU H 1
N29M N 0.3534(16) 0.6466(16) -0.2500 0.20(3) Uiso 0.40 2 d SPDU I 1
O30M O 0.328(4) 0.681(3) -0.237(4) 0.24(4) Uiso 0.20 1 d PDU I 1
O31M O 0.373(2) 0.6459(18) -0.2884(13) 0.068(14) Uiso 0.20 1 d PDU I 1
O32M O 0.337(3) 0.605(2) -0.235(3) 0.17(3) Uiso 0.20 1 d PDU I 1
O103 O 0.4283(9) 0.2701(10) -0.0399(9) 0.101(8) Uiso 0.50 1 d P J 1
O107 O 1.4163(12) 0.7120(11) 0.2155(11) 0.129(10) Uiso 0.50 1 d P K 1
O112 O 0.3121(15) 0.5027(15) -0.2434(15) 0.166(14) Uiso 0.50 1 d P L 1
O114 O 1.4190(10) 0.3089(10) 0.1415(11) 0.107(8) Uiso 0.50 1 d P M 1
O115 O 1.3485(13) 0.3469(13) 0.0180(11) 0.140(12) Uiso 0.50 1 d P N 1
N21N N 1.365(2) 0.352(2) 0.118(2) 0.27(4) Uiso 0.50 1 d PD O 2
O22N O 1.3778(10) 0.3707(11) 0.1575(11) 0.117(9) Uiso 0.50 1 d PD O 2
O23N O 1.332(3) 0.374(2) 0.093(2) 0.29(3) Uiso 0.50 1 d PD O 2
O24N O 1.3927(17) 0.318(2) 0.1020(15) 0.22(2) Uiso 0.50 1 d PD O 2
N29N N 0.3389(13) 0.6611(13) -0.2500 0.128(14) Uiso 0.60 2 d SPDU P 2
O30N O 0.3702(14) 0.6298(14) -0.2500 0.24(3) Uiso 0.60 2 d SPDU P 2
O31N O 0.3022(12) 0.6576(14) -0.2267(13) 0.077(10) Uiso 0.30 1 d PDU P 2
O32N O 0.348(2) 0.664(2) -0.2944(11) 0.145(19) Uiso 0.30 1 d PDU P 2
O101 O 1.2799(13) 0.4822(13) 0.1924(14) 0.155(13) Uiso 0.50 1 d P Q 2
O102 O 1.6516(15) 0.5632(15) -0.2753(10) 0.173(15) Uiso 0.50 1 d PD R 2
O104 O 0.497(2) 0.297(2) -0.087(2) 0.117(19) Uiso 0.25 1 d P S 2
O106 O 1.4960(6) 0.9357(6) 0.2261(5) 0.048(4) Uiso 0.50 1 d P T 2
O108 O 1.4073(14) 0.7657(13) 0.2192(14) 0.070(11) Uiso 0.25 1 d PD U 2
O109 O 1.4403(19) 0.8525(14) 0.222(2) 0.098(15) Uiso 0.25 1 d PD V 2
O110 O 1.4354(11) 0.6811(11) 0.2734(11) 0.125(10) Uiso 0.50 1 d P W 2
O113 O 1.4413(9) 0.2947(8) 0.1731(9) 0.089(7) Uiso 0.50 1 d PD X 2
O116 O 0.3310(8) 0.5471(9) -0.2453(8) 0.088(7) Uiso 0.50 1 d P Y 2
O117 O 0.3769(17) 0.4789(17) -0.2156(17) 0.195(18) Uiso 0.50 1 d P Z 2
O105 O 1.4160(6) 0.9159(6) 0.1496(6) 0.057(4) Uiso 0.50 1 d P . .
O111 O 0.437(3) 0.526(3) -0.249(3) 0.18(3) Uiso 0.25 1 d P . .

loop_
_atom_site_aniso_label
_atom_site_aniso_U_11
_atom_site_aniso_U_22
_atom_site_aniso_U_33
_atom_site_aniso_U_23
_atom_site_aniso_U_13
_atom_site_aniso_U_12
Pt1 0.0422(3) 0.0422(3) 0.0372(2) -0.0029(2) 0.0045(2) -0.0030(2)
Pt2 0.0352(2) 0.0383(2) 0.0439(2) -0.0067(2) -0.00132(19) 0.00367(19)
Pt3 0.0373(2) 0.0446(3) 0.0319(2) -0.00267(19) 0.00396(18) -0.00056(19)
P1 0.0450(19) 0.090(3) 0.051(2) 0.0172(19) 0.0134(16) 0.0054(19)
N1A 0.041(5) 0.031(5) 0.034(5) 0.002(4) 0.001(4) 0.000(4)
N2A 0.037(5) 0.034(5) 0.034(5) 0.001(4) 0.013(4) -0.003(4)
N3A 0.036(5) 0.040(5) 0.037(5) -0.003(4) 0.006(4) 0.001(4)
C1A 0.035(6) 0.045(7) 0.054(7) -0.007(6) 0.008(5) 0.004(5)
C2A 0.041(6) 0.031(6) 0.056(7) -0.002(5) 0.010(5) 0.003(5)
C3A 0.036(6) 0.027(5) 0.049(7) 0.000(5) 0.006(5) 0.003(4)
C4A 0.054(7) 0.052(7) 0.026(5) -0.004(5) 0.008(5) -0.006(6)
C5A 0.037(6) 0.034(6) 0.054(7) 0.003(5) 0.001(6) 0.006(5)
C6A 0.059(8) 0.047(7) 0.043(7) -0.005(6) 0.023(6) 0.003(6)
C7A 0.052(7) 0.037(6) 0.040(6) 0.002(5) 0.012(5) 0.011(5)
C8A 0.038(6) 0.037(6) 0.024(5) 0.000(4) 0.008(4) 0.001(5)
C9A 0.040(6) 0.043(6) 0.045(7) -0.003(5) 0.006(5) 0.003(5)
C10A 0.030(6) 0.046(7) 0.044(6) -0.001(5) 0.011(5) 0.002(5)
C11A 0.041(6) 0.040(6) 0.034(6) -0.013(5) 0.000(5) -0.005(5)
C12A 0.026(5) 0.051(7) 0.033(6) -0.002(5) 0.005(4) 0.003(5)
N1B 0.041(5) 0.034(5) 0.036(5) 0.008(4) -0.001(4) 0.005(4)
N2B 0.040(5) 0.036(5) 0.034(5) 0.004(4) -0.001(4) 0.002(4)
N3B 0.042(5) 0.039(5) 0.027(5) 0.007(4) -0.003(4) 0.003(4)
C1B 0.046(7) 0.042(7) 0.050(7) -0.006(5) 0.008(6) 0.008(5)
C2B 0.038(6) 0.041(6) 0.037(6) 0.003(5) 0.007(5) 0.001(5)
C3B 0.043(6) 0.035(6) 0.041(6) -0.002(5) 0.001(5) 0.000(5)
C4B 0.036(6) 0.044(7) 0.044(7) -0.004(5) -0.020(5) -0.006(5)
C5B 0.044(7) 0.046(7) 0.052(7) 0.008(6) 0.005(6) 0.004(5)
C6B 0.068(9) 0.049(7) 0.044(7) 0.016(6) -0.002(6) 0.017(7)
N1C 0.031(5) 0.039(5) 0.029(4) 0.002(4) 0.003(4) -0.002(4)
N2C 0.053(6) 0.040(5) 0.036(5) -0.008(4) 0.001(4) -0.013(5)
C1C 0.051(7) 0.046(7) 0.048(7) -0.001(6) -0.009(6) -0.004(6)
C2C 0.038(6) 0.041(6) 0.060(8) 0.006(6) 0.004(6) 0.003(5)
C3C 0.041(6) 0.042(6) 0.033(6) -0.002(5) 0.006(5) -0.010(5)
C4C 0.043(6) 0.042(6) 0.040(6) 0.001(5) 0.008(5) 0.009(5)
C5C 0.044(6) 0.048(7) 0.028(5) -0.009(5) 0.008(5) -0.004(5)
C6C 0.041(6) 0.035(6) 0.046(7) 0.003(5) 0.001(5) 0.010(5)
C7C 0.045(6) 0.043(6) 0.039(6) -0.002(5) -0.001(5) 0.007(5)
C8C 0.039(6) 0.052(7) 0.039(6) 0.012(5) 0.006(5) -0.003(5)
C9C 0.044(7) 0.048(7) 0.057(8) -0.013(6) 0.006(6) 0.002(6)
C10C 0.035(6) 0.054(7) 0.039(6) -0.016(6) 0.001(5) 0.001(5)
N1D 0.048(6) 0.031(5) 0.039(5) -0.004(4) -0.008(4) 0.002(4)
C1D 0.059(8) 0.046(7) 0.052(8) 0.002(6) -0.008(6) -0.010(6)
C2D 0.051(8) 0.068(9) 0.046(7) -0.004(7) 0.000(6) -0.027(7)
C3D 0.028(5) 0.032(6) 0.057(7) -0.002(5) -0.006(5) 0.008(5)
C4D 0.059(8) 0.055(7) 0.038(6) -0.003(6) -0.004(6) -0.013(6)
C5D 0.058(8) 0.037(6) 0.045(7) -0.002(5) -0.012(6) -0.009(6)
N11 0.044(6) 0.051(6) 0.052(6) -0.001(5) 0.004(5) 0.010(5)
N12 0.059(7) 0.069(8) 0.053(7) -0.011(6) 0.015(5) -0.015(6)
N21 0.041(6) 0.073(8) 0.047(6) -0.012(6) 0.003(5) 0.000(5)
N22 0.053(6) 0.058(6) 0.044(6) 0.008(5) 0.002(5) 0.012(5)
N31 0.046(6) 0.052(6) 0.048(6) -0.002(5) 0.006(5) -0.009(5)
N32 0.042(5) 0.042(5) 0.036(5) 0.002(4) 0.010(4) 0.002(4)
C11 0.042(7) 0.058(8) 0.057(8) -0.012(6) 0.001(6) -0.007(6)
C12 0.051(7) 0.056(8) 0.047(7) -0.016(6) 0.014(6) -0.014(6)
C13 0.069(10) 0.077(10) 0.066(9) -0.024(8) 0.020(8) -0.012(8)
C14 0.062(9) 0.086(11) 0.096(12) -0.027(10) 0.020(9) -0.028(9)
C15 0.062(9) 0.084(11) 0.077(11) -0.022(9) 0.005(8) -0.017(8)
C16 0.036(7) 0.067(9) 0.067(9) -0.014(7) -0.002(6) 0.001(6)
C21 0.039(7) 0.076(9) 0.038(7) 0.002(6) -0.004(5) -0.002(6)
C22 0.047(7) 0.079(9) 0.030(6) 0.002(6) -0.003(5) 0.001(7)
C23 0.045(8) 0.118(14) 0.061(9) 0.013(9) -0.005(7) 0.014(8)
C24 0.065(10) 0.131(16) 0.051(9) -0.020(9) -0.005(7) 0.007(10)
C25 0.049(9) 0.159(18) 0.065(10) -0.018(11) -0.015(8) 0.003(10)
C26 0.078(10) 0.094(12) 0.044(8) -0.006(8) -0.010(7) -0.011(9)
C31 0.056(7) 0.036(6) 0.035(6) -0.002(5) -0.003(5) -0.006(5)
C32 0.066(8) 0.049(7) 0.024(5) -0.006(5) -0.005(5) -0.012(6)
C33 0.104(12) 0.048(8) 0.032(6) 0.002(6) 0.015(7) -0.014(7)
C34 0.172(19) 0.054(9) 0.040(8) -0.003(6) -0.013(10) -0.051(11)
C35 0.149(16) 0.065(9) 0.034(7) -0.025(7) 0.003(9) -0.039(10)
C36 0.095(12) 0.068(10) 0.062(9) 0.012(8) -0.014(9) -0.035(9)
O11P 0.038(5) 0.094(7) 0.051(5) -0.007(5) 0.008(4) -0.001(5)
O12P 0.064(6) 0.143(11) 0.042(5) 0.022(6) 0.016(5) 0.013(6)
O13P 0.048(6) 0.113(9) 0.091(8) 0.012(7) 0.029(5) -0.021(6)
O14P 0.034(4) 0.078(6) 0.042(4) 0.013(4) 0.004(4) 0.008(4)
N1X 0.047(6) 0.059(7) 0.051(6) 0.000(5) 0.001(5) 0.013(5)
C2X 0.039(7) 0.052(8) 0.068(9) -0.004(6) 0.009(6) -0.010(6)
N3X 0.049(6) 0.064(7) 0.056(7) 0.011(6) 0.008(5) 0.010(6)
C4X 0.037(6) 0.059(8) 0.040(7) 0.000(6) 0.000(5) 0.002(6)
C5X 0.049(7) 0.049(7) 0.035(6) 0.002(5) 0.020(5) 0.001(6)
C6X 0.043(6) 0.050(7) 0.043(7) 0.004(6) 0.011(5) 0.012(6)
N6X 0.049(6) 0.051(6) 0.044(6) 0.004(5) 0.012(5) 0.001(5)
N7X 0.054(6) 0.049(6) 0.057(7) 0.008(5) 0.020(5) 0.012(5)
C8X 0.038(7) 0.064(8) 0.047(7) -0.005(6) 0.013(6) 0.008(6)
N9X 0.043(6) 0.064(7) 0.055(7) -0.001(5) 0.019(5) -0.001(5)
O1RX 0.039(4) 0.090(7) 0.052(5) 0.007(5) 0.011(4) 0.012(4)
C1RX 0.047(7) 0.102(12) 0.058(7) 0.025(7) 0.018(6) 0.016(7)
C2RX 0.051(12) 0.11(3) 0.053(13) 0.026(13) 0.000(9) 0.019(17)
C3RX 0.056(13) 0.11(3) 0.060(9) 0.018(15) 0.020(9) 0.027(14)
O3RX 0.064(13) 0.14(2) 0.060(10) 0.017(15) -0.008(10) -0.041(15)
C2RZ 0.066(11) 0.15(3) 0.049(9) 0.041(17) 0.015(9) 0.028(15)
C3RZ 0.059(15) 0.118(19) 0.036(8) 0.036(12) 0.013(8) 0.008(13)
O0RZ 0.124(19) 0.111(17) 0.088(17) 0.040(13) 0.053(15) 0.024(14)
C4RX 0.051(6) 0.084(9) 0.055(7) 0.006(7) 0.016(5) 0.013(6)
C5RX 0.037(7) 0.113(12) 0.044(7) 0.000(7) 0.004(5) 0.016(7)
N1Y 0.059(6) 0.035(5) 0.040(5) -0.001(4) -0.008(5) -0.002(5)
C2Y 0.041(6) 0.047(7) 0.039(7) 0.006(5) 0.004(5) 0.003(5)
O2Y 0.040(4) 0.058(5) 0.044(5) -0.012(4) -0.001(4) -0.001(4)
N3Y 0.056(6) 0.045(6) 0.039(6) -0.011(5) 0.014(5) -0.008(5)
C4Y 0.080(10) 0.040(7) 0.045(8) -0.002(6) 0.008(7) -0.015(7)
O4Y 0.103(8) 0.065(6) 0.065(6) -0.019(5) 0.010(6) -0.027(6)
C5Y 0.081(10) 0.055(8) 0.033(6) 0.002(6) -0.009(6) -0.016(7)
C6Y 0.081(10) 0.046(7) 0.043(7) 0.003(6) -0.020(7) 0.002(7)
C7Y 0.141(16) 0.047(8) 0.063(10) -0.003(7) -0.023(10) -0.016(9)
O1RY 0.073(6) 0.040(5) 0.058(6) -0.006(4) 0.029(5) -0.013(4)
C1RY 0.039(6) 0.044(6) 0.040(6) -0.002(5) 0.008(5) 0.001(5)
C2RY 0.044(7) 0.059(8) 0.075(10) -0.009(7) 0.008(7) -0.011(6)
C3RY 0.045(7) 0.082(9) 0.032(6) 0.000(6) 0.003(5) 0.004(6)
C4RY 0.050(7) 0.052(7) 0.040(6) -0.001(5) 0.011(5) 0.004(6)
C5RY 0.029(15) 0.047(16) 0.038(16) -0.014(12) -0.003(13) 0.007(13)
O5RY 0.052(10) 0.048(10) 0.039(9) 0.009(7) 0.014(8) 0.013(8)
C5RZ 0.06(2) 0.09(3) 0.021(13) 0.026(15) 0.016(14) 0.011(17)
O5RZ 0.108(16) 0.056(11) 0.044(10) 0.014(9) 0.033(11) -0.005(11)
N1S 0.060(7) 0.054(7) 0.066(8) -0.007(6) 0.010(6) -0.011(6)
C2S 0.090(12) 0.058(9) 0.056(9) -0.016(8) 0.004(8) 0.019(8)
N3S 0.084(10) 0.077(9) 0.083(9) -0.014(8) -0.006(8) 0.007(7)
C4S 0.069(9) 0.048(8) 0.057(9) -0.001(6) 0.022(7) -0.005(7)
C5S 0.075(10) 0.077(10) 0.042(8) -0.010(7) -0.006(7) 0.008(8)
C6S 0.052(8) 0.082(11) 0.074(10) -0.010(9) 0.003(8) 0.031(8)
N6S 0.062(7) 0.123(11) 0.035(6) 0.004(7) 0.000(5) -0.010(7)
N7S 0.077(9) 0.072(8) 0.063(8) -0.002(7) 0.017(7) -0.012(7)
C8S 0.054(9) 0.086(11) 0.071(10) -0.007(9) -0.002(8) 0.003(8)
N9S 0.094(10) 0.056(7) 0.073(9) 0.001(7) 0.025(8) 0.013(7)

loop_
_atom_type_symbol
_atom_type_description
_atom_type_scat_dispersion_real
_atom_type_scat_dispersion_imag
_atom_type_scat_source
C C 0.0033 0.0016 'International Tables Vol C Tables 4.2.6.8 and 6.1.1.4'
H H 0.0000 0.0000 'International Tables Vol C Tables 4.2.6.8 and 6.1.1.4'
N N 0.0061 0.0033 'International Tables Vol C Tables 4.2.6.8 and 6.1.1.4'
O O 0.0106 0.0060 'International Tables Vol C Tables 4.2.6.8 and 6.1.1.4'
Pt Pt -1.7033 8.3905 'International Tables Vol C Tables 4.2.6.8 and 6.1.1.4'
P P 0.1023 0.0942 'International Tables Vol C Tables 4.2.6.8 and 6.1.1.4'

loop_
_geom_angle_atom_site_label_1
_geom_angle_atom_site_label_2
_geom_angle_atom_site_label_3
_geom_angle
_geom_angle_site_symmetry_1
_geom_angle_site_symmetry_3
N1B Pt1 N2C 91.5(4) . .
N1B Pt1 N11 92.1(4) . .
N2C Pt1 N11 176.0(4) . .
N1B Pt1 N12 175.1(4) . .
N2C Pt1 N12 92.8(4) . .
N11 Pt1 N12 83.7(4) . .
N1A Pt2 N21 94.3(4) . .
N1A Pt2 N1D 89.7(4) . .
N21 Pt2 N1D 176.0(4) . .
N1A Pt2 N22 175.5(4) . .
N21 Pt2 N22 82.4(4) . .
N1D Pt2 N22 93.6(4) . .
N2A Pt3 N32 176.9(4) . .
N2A Pt3 N1C 88.6(3) . .
N32 Pt3 N1C 94.4(4) . .
N2A Pt3 N31 93.9(4) . .
N32 Pt3 N31 83.2(4) . .
N1C Pt3 N31 176.3(4) . .
O13P P1 O12P 119.0(7) . .
O13P P1 O11P 104.9(6) . .
O12P P1 O11P 111.8(7) . .
O13P P1 O14P 113.2(6) . .
O12P P1 O14P 103.8(5) . .
O11P P1 O14P 103.2(5) . .
C1A N1A C5A 120.0(9) . .
C1A N1A Pt2 116.1(7) . .
C5A N1A Pt2 123.7(7) . .
C10A N2A C6A 118.6(9) . .
C10A N2A Pt3 122.9(7) . .
C6A N2A Pt3 118.5(7) . .
C11A N3A C12A 115.9(10) . .
N1A C1A C2A 121.9(11) . .
C3A C2A C1A 117.4(11) . .
C2A C3A C4A 119.9(10) . .
C2A C3A C11A 119.9(10) . .
C4A C3A C11A 120.3(10) . .
C5A C4A C3A 117.9(11) . .
N1A C5A C4A 122.7(11) . .
N2A C6A C7A 121.1(11) . .
C8A C7A C6A 118.3(11) . .
C7A C8A C9A 120.7(10) . .
C7A C8A C12A 119.6(10) . .
C9A C8A C12A 119.7(10) . .
C10A C9A C8A 117.6(11) . .
N2A C10A C9A 123.5(10) . .
N3A C11A N2B 125.9(10) . 8_664
N3A C11A C3A 117.8(10) . .
N2B C11A C3A 116.3(9) 8_664 .
N3A C12A N3B 124.6(9) . 8_664
N3A C12A C8A 117.1(9) . .
N3B C12A C8A 118.2(9) 8_664 .
C1B N1B C6B 115.6(10) . .
C1B N1B Pt1 121.6(7) . .
C6B N1B Pt1 122.3(8) . .
C11A N2B C4B 114.1(9) 8_664 .
C4B N3B C12A 113.7(9) . 8_664
N1B C1B C2B 124.0(11) . .
C1B C2B C3B 118.5(11) . .
C2B C3B C5B 118.5(11) . .
C2B C3B C4B 120.4(10) . .
C5B C3B C4B 120.8(10) . .
N2B C4B N3B 125.8(11) . .
N2B C4B C3B 117.7(10) . .
N3B C4B C3B 116.4(10) . .
C6B C5B C3B 119.5(11) . .
C5B C6B N1B 123.8(11) . .
C1C N1C C5C 118.9(10) . .
C1C N1C Pt3 120.3(8) . .
C5C N1C Pt3 120.7(8) . .
C6C N2C C10C 118.2(9) . .
C6C N2C Pt1 123.3(8) . .
C10C N2C Pt1 118.2(8) . .
N1C C1C C2C 125.1(12) . .
C1C C2C C3C 117.1(11) . .
C2C C3C C4C 118.0(10) . .
C2C C3C C8C 121.8(10) . .
C4C C3C C8C 120.1(10) . .
C5C C4C C3C 119.7(11) . .
C4C C5C N1C 121.2(11) . .
N2C C6C C7C 122.1(10) . .
C8C C7C C6C 120.8(11) . .
C7C C8C C9C 117.2(11) . .
C7C C8C C3C 120.7(11) . .
C9C C8C C3C 122.0(11) . .
C10C C9C C8C 119.5(11) . .
N2C C10C C9C 122.2(11) . .
C1D N1D C5D 118.6(10) . .
C1D N1D Pt2 121.6(8) . .
C5D N1D Pt2 119.7(8) . .
N1D C1D C2D 121.5(12) . .
C3D C2D C1D 121.1(12) . .
C2D C3D C4D 114.8(11) . .
C2D C3D C3D 121.9(14) . 8_664
C4D C3D C3D 123.2(14) . 8_664
C5D C4D C3D 122.4(12) . .
N1D C5D C4D 121.4(11) . .
C11 N11 Pt1 108.4(7) . .
C12 N12 Pt1 109.9(8) . .
C21 N21 Pt2 109.0(8) . .
C22 N22 Pt2 108.9(8) . .
C31 N31 Pt3 109.2(7) . .
C32 N32 Pt3 108.5(7) . .
N11 C11 C12 107.9(10) . .
N11 C11 C16 113.1(11) . .
C12 C11 C16 110.6(10) . .
N12 C12 C11 107.8(10) . .
N12 C12 C13 111.7(11) . .
C11 C12 C13 107.9(11) . .
C14 C13 C12 109.4(13) . .
C15 C14 C13 110.1(13) . .
C14 C15 C16 111.6(12) . .
C11 C16 C15 107.9(11) . .
N21 C21 C22 107.5(10) . .
N21 C21 C26 113.9(12) . .
C22 C21 C26 112.7(11) . .
N22 C22 C21 108.9(10) . .
N22 C22 C23 110.8(12) . .
C21 C22 C23 114.1(11) . .
C22 C23 C24 110.6(14) . .
C25 C24 C23 110.4(13) . .
C24 C25 C26 114.2(13) . .
C21 C26 C25 112.1(14) . .
N31 C31 C32 108.3(9) . .
N31 C31 C36 114.3(11) . .
C32 C31 C36 110.4(10) . .
C31 C32 N32 107.7(9) . .
C31 C32 C33 112.0(10) . .
N32 C32 C33 110.6(11) . .
C32 C33 C34 106.5(13) . .
C35 C34 C33 109.5(11) . .
C36 C35 C34 110.2(12) . .
C35 C36 C31 112.4(14) . .
C5RX O11P P1 120.3(8) . .
C3RY O14P P1 117.6(7) . .
C6X N1X C2X 116.6(11) . .
N3X C2X N1X 131.0(13) . .
C2X N3X C4X 109.1(11) . .
N3X C4X N9X 125.7(11) . .
N3X C4X C5X 128.2(11) . .
N9X C4X C5X 105.9(11) . .
N7X C5X C6X 133.3(11) . .
N7X C5X C4X 109.8(10) . .
C6X C5X C4X 116.6(12) . .
N6X C6X N1X 118.6(11) . .
N6X C6X C5X 123.1(12) . .
N1X C6X C5X 118.3(11) . .
C8X N7X C5X 105.8(11) . .
N7X C8X N9X 110.8(11) . .
C4X N9X C8X 107.3(10) . .
C4X N9X C1RX 124.5(12) . .
C8X N9X C1RX 128.1(12) . .
C1RX O1RX C4RX 109.2(10) . .
C2RZ C1RX O1RX 108(2) . .
C2RZ C1RX N9X 121(2) . .
O1RX C1RX N9X 108.3(10) . .
C2RZ C1RX C2RX 23(2) . .
O1RX C1RX C2RX 96.4(16) . .
N9X C1RX C2RX 109.0(17) . .
C3RX C2RX C1RX 89(2) . .
O3RX C3RX C2RX 109(3) . .
O3RX C3RX C4RX 147(3) . .
C2RX C3RX C4RX 104(3) . .
C1RX C2RZ C3RZ 114(3) . .
C4RX C3RZ C2RZ 95(3) . .
C4RX C3RZ O0RZ 85(2) . .
C2RZ C3RZ O0RZ 78(3) . .
C3RZ C4RX O1RX 107.2(16) . .
C3RZ C4RX C5RX 110(2) . .
O1RX C4RX C5RX 110.7(11) . .
C3RZ C4RX C3RX 16(3) . .
O1RX C4RX C3RX 109(2) . .
C5RX C4RX C3RX 122(3) . .
O11P C5RX C4RX 109.4(11) . .
C6Y N1Y C2Y 120.9(11) . .
C6Y N1Y C1RY 122.2(11) . .
C2Y N1Y C1RY 116.5(10) . .
O2Y C2Y N1Y 125.2(11) . .
O2Y C2Y N3Y 120.4(11) . .
N1Y C2Y N3Y 114.3(11) . .
C4Y N3Y C2Y 126.9(12) . .
O4Y C4Y N3Y 120.7(14) . .
O4Y C4Y C5Y 121.6(14) . .
N3Y C4Y C5Y 117.7(12) . .
C4Y C5Y C6Y 117.6(12) . .
C4Y C5Y C7Y 123.2(13) . .
C6Y C5Y C7Y 119.1(14) . .
N1Y C6Y C5Y 122.1(13) . .
C1RY O1RY C4RY 107.9(8) . .
O1RY C1RY N1Y 106.3(9) . .
O1RY C1RY C2RY 103.2(10) . .
N1Y C1RY C2RY 115.0(10) . .
C3RY C2RY C1RY 102.6(10) . .
O14P C3RY C2RY 111.4(11) . .
O14P C3RY C4RY 108.3(10) . .
C2RY C3RY C4RY 103.0(10) . .
O1RY C4RY C5RY 104.5(14) . .
O1RY C4RY C3RY 107.5(10) . .
C5RY C4RY C3RY 125.6(15) . .
O1RY C4RY C5RZ 106.4(16) . .
C5RY C4RY C5RZ 23.9(14) . .
C3RY C4RY C5RZ 103.9(15) . .
O5RY C5RY C4RY 110(2) . .
O5RZ C5RZ C4RY 110(2) . .
C2S N1S C6S 121.7(14) . .
N1S C2S N3S 129.5(16) . .
C2S N3S C4S 108.4(14) . .
N9S C4S C5S 105.5(13) . .
N9S C4S N3S 126.4(14) . .
C5S C4S N3S 128.1(15) . .
N7S C5S C4S 114.2(14) . .
N7S C5S C6S 130.3(14) . .
C4S C5S C6S 115.5(15) . .
N6S C6S N1S 121.8(15) . .
N6S C6S C5S 121.3(16) . .
N1S C6S C5S 116.8(14) . .
C8S N7S C5S 103.5(13) . .
N7S C8S N9S 111.2(14) . .
C4S N9S C8S 105.6(13) . .
O4N N1N O2N 120.0(12) . .
O4N N1N O3N 119.7(12) . .
O2N N1N O3N 120.2(12) . .
O10N N9N O12N 142(3) . .
O10N N9N O11N 102(2) . .
O12N N9N O11N 114(3) . .
O16N N13N O15N 135(3) . .
O16N N13N O14N 129(3) . .
O15N N13N O14N 91(2) . .
O19N N17N O18N 153(7) . .
O19N N17N O20N 127(7) . .
O18N N17N O20N 80(4) . .
O27N N25N O28N 136(3) . .
O27N N25N O26N 115(3) . .
O28N N25N O26N 108(2) . .
O31M N29M O31M 141(7) . 8_664
O31M N29M O30M 122(3) . .
O31M N29M O30M 96(6) 8_664 .
O31M N29M O30M 96(6) . 8_664
O31M N29M O30M 122(3) 8_664 8_664
O30M N29M O30M 39(10) . 8_664
O31M N29M O32M 48(4) . 8_664
O31M N29M O32M 115(3) 8_664 8_664
O30M N29M O32M 108(8) . 8_664
O30M N29M O32M 113(3) 8_664 8_664
O31M N29M O32M 115(3) . .
O31M N29M O32M 48(4) 8_664 .
O30M N29M O32M 113(3) . .
O30M N29M O32M 108(8) 8_664 .
O32M N29M O32M 136(8) 8_664 .
O30M O30M N29M 71(6) 8_664 .
O32M O31M N29M 72(3) 8_664 .
O31M O32M N29M 61(3) 8_664 .
O22N N21N O24N 116(6) . .
O22N N21N O23N 118(6) . .
O24N N21N O23N 125(5) . .
O31N N29N O31N 115(6) . 8_664
O31N N29N O30N 123(3) . .
O31N N29N O30N 123(3) 8_664 .
O31N N29N O32N 134(5) . .
O31N N29N O32N 54(3) 8_664 .
O30N N29N O32N 84(4) . .
O31N N29N O32N 54(3) . 8_664
O31N N29N O32N 134(4) 8_664 8_664
O30N N29N O32N 84(4) . 8_664
O32N N29N O32N 169(8) . 8_664
N29N O30N O32N 48(2) . .
N29N O30N O32N 48(2) . 8_664
O32N O30N O32N 97(5) . 8_664
O32N O31N N29N 65(2) 8_664 .
O31N O32N N29N 61(2) 8_664 .
O31N O32N O30N 98(3) 8_664 .
N29N O32N O30N 47(2) . .

loop_
_geom_bond_atom_site_label_1
_geom_bond_atom_site_label_2
_geom_bond_distance
_geom_bond_site_symmetry_2
Pt1 N1B 2.010(9) .
Pt1 N2C 2.018(9) .
Pt1 N11 2.031(10) .
Pt1 N12 2.034(10) .
Pt2 N1A 2.027(9) .
Pt2 N21 2.030(10) .
Pt2 N1D 2.040(9) .
Pt2 N22 2.042(10) .
Pt3 N2A 2.023(8) .
Pt3 N32 2.024(8) .
Pt3 N1C 2.026(8) .
Pt3 N31 2.045(10) .
P1 O13P 1.445(12) .
P1 O12P 1.464(10) .
P1 O11P 1.560(11) .
P1 O14P 1.601(8) .
N1A C1A 1.318(15) .
N1A C5A 1.328(14) .
N2A C10A 1.319(14) .
N2A C6A 1.344(15) .
N3A C11A 1.289(13) .
N3A C12A 1.336(14) .
C1A C2A 1.410(15) .
C2A C3A 1.387(15) .
C3A C4A 1.393(16) .
C3A C11A 1.510(15) .
C4A C5A 1.376(16) .
C6A C7A 1.410(15) .
C7A C8A 1.333(14) .
C8A C9A 1.394(15) .
C8A C12A 1.497(14) .
C9A C10A 1.360(15) .
C11A N2B 1.332(14) 8_664
C12A N3B 1.339(14) 8_664
N1B C1B 1.335(14) .
N1B C6B 1.378(15) .
N2B C11A 1.332(14) 8_664
N2B C4B 1.334(14) .
N3B C4B 1.336(14) .
N3B C12A 1.339(14) 8_664
C1B C2B 1.375(15) .
C2B C3B 1.381(15) .
C3B C5B 1.387(16) .
C3B C4B 1.494(16) .
C5B C6B 1.331(17) .
N1C C1C 1.293(15) .
N1C C5C 1.351(14) .
N2C C6C 1.334(14) .
N2C C10C 1.348(15) .
C1C C2C 1.367(17) .
C2C C3C 1.391(17) .
C3C C4C 1.410(16) .
C3C C8C 1.493(16) .
C4C C5C 1.351(16) .
C6C C7C 1.374(16) .
C7C C8C 1.362(16) .
C8C C9C 1.404(17) .
C9C C10C 1.370(16) .
N1D C1D 1.293(15) .
N1D C5D 1.337(15) .
C1D C2D 1.391(17) .
C2D C3D 1.363(17) .
C3D C4D 1.368(16) .
C3D C3D 1.46(2) 8_664
C4D C5D 1.342(16) .
N11 C11 1.472(16) .
N12 C12 1.457(16) .
N21 C21 1.455(16) .
N22 C22 1.442(16) .
N31 C31 1.455(14) .
N32 C32 1.496(14) .
C11 C12 1.524(17) .
C11 C16 1.540(17) .
C12 C13 1.533(19) .
C13 C14 1.52(2) .
C14 C15 1.52(2) .
C15 C16 1.56(2) .
C21 C22 1.476(18) .
C21 C26 1.501(19) .
C22 C23 1.547(19) .
C23 C24 1.56(2) .
C24 C25 1.55(2) .
C25 C26 1.56(2) .
C31 C32 1.479(16) .
C31 C36 1.523(18) .
C32 C33 1.553(17) .
C33 C34 1.59(2) .
C34 C35 1.55(2) .
C35 C36 1.49(2) .
O11P C5RX 1.431(18) .
O14P C3RY 1.414(14) .
N1X C6X 1.355(16) .
N1X C2X 1.371(16) .
C2X N3X 1.308(16) .
N3X C4X 1.331(16) .
C4X N9X 1.358(16) .
C4X C5X 1.394(16) .
C5X N7X 1.363(16) .
C5X C6X 1.389(16) .
C6X N6X 1.327(14) .
N7X C8X 1.334(15) .
C8X N9X 1.376(16) .
N9X C1RX 1.470(16) .
O1RX C1RX 1.404(16) .
O1RX C4RX 1.422(15) .
C1RX C2RZ 1.40(4) .
C1RX C2RX 1.64(3) .
C2RX C3RX 1.65(3) .
C3RX O3RX 1.26(5) .
C3RX C4RX 1.29(4) .
C2RZ C3RZ 1.55(6) .
C3RZ C4RX 1.66(4) .
C3RZ O0RZ 1.93(6) .
C4RX C5RX 1.52(2) .
N1Y C6Y 1.340(15) .
N1Y C2Y 1.366(15) .
N1Y C1RY 1.484(14) .
C2Y O2Y 1.227(13) .
C2Y N3Y 1.372(15) .
N3Y C4Y 1.325(17) .
C4Y O4Y 1.259(15) .
C4Y C5Y 1.36(2) .
C5Y C6Y 1.394(18) .
C5Y C7Y 1.48(2) .
O1RY C1RY 1.414(13) .
O1RY C4RY 1.427(14) .
C1RY C2RY 1.523(17) .
C2RY C3RY 1.511(18) .
C3RY C4RY 1.524(17) .
C4RY C5RY 1.50(4) .
C4RY C5RZ 1.59(4) .
C5RY O5RY 1.41(4) .
C5RZ O5RZ 1.47(3) .
N1S C2S 1.298(18) .
N1S C6S 1.37(2) .
C2S N3S 1.35(2) .
N3S C4S 1.435(19) .
C4S N9S 1.365(19) .
C4S C5S 1.37(2) .
C5S N7S 1.37(2) .
C5S C6S 1.45(2) .
C6S N6S 1.351(19) .
N7S C8S 1.331(19) .
C8S N9S 1.45(2) .
N1N O4N 1.246(14) .
N1N O2N 1.246(14) .
N1N O3N 1.293(15) .
N9N O10N 1.24(2) .
N9N O12N 1.30(2) .
N9N O11N 1.40(2) .
N13N O16N 1.30(2) .
N13N O15N 1.33(2) .
N13N O14N 1.41(2) .
N17N O19N 1.31(3) .
N17N O18N 1.34(3) .
N17N O20N 1.36(3) .
N25N O27N 1.23(2) .
N25N O28N 1.33(2) .
N25N O26N 1.34(3) .
N29M O31M 1.24(2) .
N29M O31M 1.24(2) 8_664
N29M O30M 1.28(3) .
N29M O30M 1.28(3) 8_664
N29M O32M 1.34(3) 8_664
N29M O32M 1.34(3) .
O30M O30M 0.8(3) 8_664
O31M O32M 1.05(9) 8_664
O32M O31M 1.05(9) 8_664
O115 O115 1.03(6) 7_645
N21N O22N 1.29(3) .
N21N O24N 1.35(3) .
N21N O23N 1.35(3) .
N29N O31N 1.25(3) .
N29N O31N 1.25(3) 8_664
N29N O30N 1.27(3) .
N29N O32N 1.30(3) .
N29N O32N 1.30(3) 8_664
O30N O32N 1.73(7) .
O30N O32N 1.73(7) 8_664
O31N O32N 1.16(6) 8_664
O32N O31N 1.16(6) 8_664
O111 O111 1.49(16) 8_664

loop_
_geom_torsion_atom_site_label_1
_geom_torsion_atom_site_label_2
_geom_torsion_atom_site_label_3
_geom_torsion_atom_site_label_4
_geom_torsion
_geom_torsion_site_symmetry_1
_geom_torsion_site_symmetry_2
_geom_torsion_site_symmetry_3
_geom_torsion_site_symmetry_4
N21 Pt2 N1A C1A 95.8(8) . . . .
N1D Pt2 N1A C1A -84.1(8) . . . .
N22 Pt2 N1A C1A 52(5) . . . .
N21 Pt2 N1A C5A -88.9(9) . . . .
N1D Pt2 N1A C5A 91.2(9) . . . .
N22 Pt2 N1A C5A -133(5) . . . .
N32 Pt3 N2A C10A -69(7) . . . .
N1C Pt3 N2A C10A 99.0(9) . . . .
N31 Pt3 N2A C10A -83.8(9) . . . .
N32 Pt3 N2A C6A 110(7) . . . .
N1C Pt3 N2A C6A -81.4(9) . . . .
N31 Pt3 N2A C6A 95.8(9) . . . .
C5A N1A C1A C2A 5.1(17) . . . .
Pt2 N1A C1A C2A -179.4(9) . . . .
N1A C1A C2A C3A -3.9(17) . . . .
C1A C2A C3A C4A 0.5(17) . . . .
C1A C2A C3A C11A -179.6(10) . . . .
C2A C3A C4A C5A 1.7(17) . . . .
C11A C3A C4A C5A -178.3(10) . . . .
C1A N1A C5A C4A -2.8(17) . . . .
Pt2 N1A C5A C4A -177.9(9) . . . .
C3A C4A C5A N1A -0.6(18) . . . .
C10A N2A C6A C7A 3.5(18) . . . .
Pt3 N2A C6A C7A -176.2(9) . . . .
N2A C6A C7A C8A -1.0(19) . . . .
C6A C7A C8A C9A -1.5(18) . . . .
C6A C7A C8A C12A 175.9(10) . . . .
C7A C8A C9A C10A 1.6(17) . . . .
C12A C8A C9A C10A -175.8(10) . . . .
C6A N2A C10A C9A -3.4(17) . . . .
Pt3 N2A C10A C9A 176.2(9) . . . .
C8A C9A C10A N2A 0.9(17) . . . .
C12A N3A C11A N2B -2.4(16) . . . 8_664
C12A N3A C11A C3A 176.3(10) . . . .
C2A C3A C11A N3A -178.9(10) . . . .
C4A C3A C11A N3A 1.0(16) . . . .
C2A C3A C11A N2B -0.1(15) . . . 8_664
C4A C3A C11A N2B 179.8(10) . . . 8_664
C11A N3A C12A N3B 1.1(16) . . . 8_664
C11A N3A C12A C8A -175.5(9) . . . .
C7A C8A C12A N3A -13.0(16) . . . .
C9A C8A C12A N3A 164.5(10) . . . .
C7A C8A C12A N3B 170.2(11) . . . 8_664
C9A C8A C12A N3B -12.3(15) . . . 8_664
N2C Pt1 N1B C1B -102.8(9) . . . .
N11 Pt1 N1B C1B 75.3(9) . . . .
N12 Pt1 N1B C1B 105(5) . . . .
N2C Pt1 N1B C6B 85.6(10) . . . .
N11 Pt1 N1B C6B -96.2(10) . . . .
N12 Pt1 N1B C6B -67(5) . . . .
C6B N1B C1B C2B -0.1(17) . . . .
Pt1 N1B C1B C2B -172.2(9) . . . .
N1B C1B C2B C3B -0.8(18) . . . .
C1B C2B C3B C5B 0.8(17) . . . .
C1B C2B C3B C4B 174.7(10) . . . .
C11A N2B C4B N3B 1.0(15) 8_664 . . .
C11A N2B C4B C3B 177.5(9) 8_664 . . .
C12A N3B C4B N2B -2.1(15) 8_664 . . .
C12A N3B C4B C3B -178.6(9) 8_664 . . .
C2B C3B C4B N2B -172.2(10) . . . .
C5B C3B C4B N2B 1.6(16) . . . .
C2B C3B C4B N3B 4.6(15) . . . .
C5B C3B C4B N3B 178.4(11) . . . .
C2B C3B C5B C6B 0.2(18) . . . .
C4B C3B C5B C6B -173.7(12) . . . .
C3B C5B C6B N1B -1(2) . . . .
C1B N1B C6B C5B 1.1(19) . . . .
Pt1 N1B C6B C5B 173.2(11) . . . .
N2A Pt3 N1C C1C 96.6(9) . . . .
N32 Pt3 N1C C1C -84.0(9) . . . .
N31 Pt3 N1C C1C -34(6) . . . .
N2A Pt3 N1C C5C -78.7(8) . . . .
N32 Pt3 N1C C5C 100.7(8) . . . .
N31 Pt3 N1C C5C 150(6) . . . .
N1B Pt1 N2C C6C -60.8(9) . . . .
N11 Pt1 N2C C6C 147(5) . . . .
N12 Pt1 N2C C6C 117.0(9) . . . .
N1B Pt1 N2C C10C 112.8(8) . . . .
N11 Pt1 N2C C10C -40(6) . . . .
N12 Pt1 N2C C10C -69.5(9) . . . .
C5C N1C C1C C2C 2.5(18) . . . .
Pt3 N1C C1C C2C -172.8(10) . . . .
N1C C1C C2C C3C -1.9(19) . . . .
C1C C2C C3C C4C -0.7(17) . . . .
C1C C2C C3C C8C 175.1(11) . . . .
C2C C3C C4C C5C 2.8(16) . . . .
C8C C3C C4C C5C -173.2(10) . . . .
C3C C4C C5C N1C -2.3(16) . . . .
C1C N1C C5C C4C -0.3(15) . . . .
Pt3 N1C C5C C4C 175.1(8) . . . .
C10C N2C C6C C7C -2.0(16) . . . .
Pt1 N2C C6C C7C 171.5(9) . . . .
N2C C6C C7C C8C 0.6(18) . . . .
C6C C7C C8C C9C 1.2(17) . . . .
C6C C7C C8C C3C -174.5(10) . . . .
C2C C3C C8C C7C -30.8(16) . . . .
C4C C3C C8C C7C 145.0(11) . . . .
C2C C3C C8C C9C 153.7(11) . . . .
C4C C3C C8C C9C -30.5(16) . . . .
C7C C8C C9C C10C -1.5(17) . . . .
C3C C8C C9C C10C 174.1(11) . . . .
C6C N2C C10C C9C 1.7(17) . . . .
Pt1 N2C C10C C9C -172.2(9) . . . .
C8C C9C C10C N2C 0.1(19) . . . .
N1A Pt2 N1D C1D 93.1(10) . . . .
N21 Pt2 N1D C1D -87(6) . . . .
N22 Pt2 N1D C1D -83.8(10) . . . .
N1A Pt2 N1D C5D -84.4(9) . . . .
N21 Pt2 N1D C5D 96(6) . . . .
N22 Pt2 N1D C5D 98.7(9) . . . .
C5D N1D C1D C2D 0.0(19) . . . .
Pt2 N1D C1D C2D -177.5(10) . . . .
N1D C1D C2D C3D 1(2) . . . .
C1D C2D C3D C4D 0.0(19) . . . .
C1D C2D C3D C3D 177.2(10) . . . 8_664
C2D C3D C4D C5D -2.0(19) . . . .
C3D C3D C4D C5D -179.2(9) 8_664 . . .
C1D N1D C5D C4D -2.0(18) . . . .
Pt2 N1D C5D C4D 175.6(10) . . . .
C3D C4D C5D N1D 3(2) . . . .
N1B Pt1 N11 C11 160.8(8) . . . .
N2C Pt1 N11 C11 -47(6) . . . .
N12 Pt1 N11 C11 -16.7(8) . . . .
N1B Pt1 N12 C12 -42(6) . . . .
N2C Pt1 N12 C12 166.0(9) . . . .
N11 Pt1 N12 C12 -12.0(9) . . . .
N1A Pt2 N21 C21 167.2(8) . . . .
N1D Pt2 N21 C21 -13(6) . . . .
N22 Pt2 N21 C21 -15.9(8) . . . .
N1A Pt2 N22 C22 31(5) . . . .
N21 Pt2 N22 C22 -12.9(8) . . . .
N1D Pt2 N22 C22 167.3(8) . . . .
N2A Pt3 N31 C31 165.8(8) . . . .
N32 Pt3 N31 C31 -13.4(8) . . . .
N1C Pt3 N31 C31 -63(6) . . . .
N2A Pt3 N32 C32 -30(8) . . . .
N1C Pt3 N32 C32 162.0(7) . . . .
N31 Pt3 N32 C32 -15.1(7) . . . .
Pt1 N11 C11 C12 41.2(12) . . . .
Pt1 N11 C11 C16 163.8(9) . . . .
Pt1 N12 C12 C11 37.2(13) . . . .
Pt1 N12 C12 C13 155.6(9) . . . .
N11 C11 C12 N12 -52.0(14) . . . .
C16 C11 C12 N12 -176.2(11) . . . .
N11 C11 C12 C13 -172.7(11) . . . .
C16 C11 C12 C13 63.1(15) . . . .
N12 C12 C13 C14 179.1(12) . . . .
C11 C12 C13 C14 -62.6(16) . . . .
C12 C13 C14 C15 60.2(18) . . . .
C13 C14 C15 C16 -57.3(19) . . . .
N11 C11 C16 C15 180.0(11) . . . .
C12 C11 C16 C15 -58.9(15) . . . .
C14 C15 C16 C11 55.8(17) . . . .
Pt2 N21 C21 C22 41.2(12) . . . .
Pt2 N21 C21 C26 166.9(9) . . . .
Pt2 N22 C22 C21 39.3(12) . . . .
Pt2 N22 C22 C23 165.5(9) . . . .
N21 C21 C22 N22 -53.6(14) . . . .
C26 C21 C22 N22 -179.9(11) . . . .
N21 C21 C22 C23 -177.9(12) . . . .
C26 C21 C22 C23 55.8(17) . . . .
N22 C22 C23 C24 -178.9(11) . . . .
C21 C22 C23 C24 -55.7(16) . . . .
C22 C23 C24 C25 51.1(18) . . . .
C23 C24 C25 C26 -50(2) . . . .
N21 C21 C26 C25 -173.9(12) . . . .
C22 C21 C26 C25 -51.1(17) . . . .
C24 C25 C26 C21 49(2) . . . .
Pt3 N31 C31 C32 39.8(11) . . . .
Pt3 N31 C31 C36 163.2(9) . . . .
N31 C31 C32 N32 -53.3(13) . . . .
C36 C31 C32 N32 -179.1(11) . . . .
N31 C31 C32 C33 -175.1(10) . . . .
C36 C31 C32 C33 59.2(15) . . . .
Pt3 N32 C32 C31 40.8(11) . . . .
Pt3 N32 C32 C33 163.5(8) . . . .
C31 C32 C33 C34 -59.8(13) . . . .
N32 C32 C33 C34 -179.9(10) . . . .
C32 C33 C34 C35 57.9(16) . . . .
C33 C34 C35 C36 -58(2) . . . .
C34 C35 C36 C31 56.9(19) . . . .
N31 C31 C36 C35 -179.6(12) . . . .
C32 C31 C36 C35 -57.3(16) . . . .
O13P P1 O11P C5RX 171.4(10) . . . .
O12P P1 O11P C5RX -58.3(11) . . . .
O14P P1 O11P C5RX 52.6(10) . . . .
O13P P1 O14P C3RY -47.5(11) . . . .
O12P P1 O14P C3RY -178.0(10) . . . .
O11P P1 O14P C3RY 65.3(10) . . . .
C6X N1X C2X N3X -1(2) . . . .
N1X C2X N3X C4X 3(2) . . . .
C2X N3X C4X N9X -178.8(12) . . . .
C2X N3X C4X C5X -4.6(18) . . . .
N3X C4X C5X N7X 179.1(12) . . . .
N9X C4X C5X N7X -5.8(14) . . . .
N3X C4X C5X C6X 4(2) . . . .
N9X C4X C5X C6X 179.1(11) . . . .
C2X N1X C6X N6X 178.5(11) . . . .
C2X N1X C6X C5X -0.4(17) . . . .
N7X C5X C6X N6X 6(2) . . . .
C4X C5X C6X N6X -179.9(11) . . . .
N7X C5X C6X N1X -174.7(13) . . . .
C4X C5X C6X N1X -1.0(17) . . . .
C6X C5X N7X C8X 177.4(14) . . . .
C4X C5X N7X C8X 3.4(14) . . . .
C5X N7X C8X N9X 0.3(14) . . . .
N3X C4X N9X C8X -179.0(12) . . . .
C5X C4X N9X C8X 5.8(14) . . . .
N3X C4X N9X C1RX -3(2) . . . .
C5X C4X N9X C1RX -178.2(12) . . . .
N7X C8X N9X C4X -4.0(15) . . . .
N7X C8X N9X C1RX -179.8(12) . . . .
C4RX O1RX C1RX C2RZ -21(3) . . . .
C4RX O1RX C1RX N9X -154.0(12) . . . .
C4RX O1RX C1RX C2RX -41.5(18) . . . .
C4X N9X C1RX C2RZ 158(2) . . . .
C8X N9X C1RX C2RZ -27(3) . . . .
C4X N9X C1RX O1RX -76.5(17) . . . .
C8X N9X C1RX O1RX 98.7(16) . . . .
C4X N9X C1RX C2RX 179.8(18) . . . .
C8X N9X C1RX C2RX -5(2) . . . .
C2RZ C1RX C2RX C3RX -73(7) . . . .
O1RX C1RX C2RX C3RX 50(3) . . . .
N9X C1RX C2RX C3RX 162(2) . . . .
C1RX C2RX C3RX O3RX 131(4) . . . .
C1RX C2RX C3RX C4RX -49(4) . . . .
O1RX C1RX C2RZ C3RZ 8(4) . . . .
N9X C1RX C2RZ C3RZ 133(3) . . . .
C2RX C1RX C2RZ C3RZ 69(6) . . . .
C1RX C2RZ C3RZ C4RX 7(4) . . . .
C1RX C2RZ C3RZ O0RZ 91(3) . . . .
C2RZ C3RZ C4RX O1RX -19(3) . . . .
O0RZ C3RZ C4RX O1RX -95.9(15) . . . .
C2RZ C3RZ C4RX C5RX -139(3) . . . .
O0RZ C3RZ C4RX C5RX 143.9(15) . . . .
C2RZ C3RZ C4RX C3RX 78(11) . . . .
O0RZ C3RZ C4RX C3RX 1(9) . . . .
C1RX O1RX C4RX C3RZ 26(2) . . . .
C1RX O1RX C4RX C5RX 145.2(13) . . . .
C1RX O1RX C4RX C3RX 9(3) . . . .
O3RX C3RX C4RX C3RZ 121(16) . . . .
C2RX C3RX C4RX C3RZ -59(9) . . . .
O3RX C3RX C4RX O1RX -151(8) . . . .
C2RX C3RX C4RX O1RX 29(4) . . . .
O3RX C3RX C4RX C5RX 78(9) . . . .
C2RX C3RX C4RX C5RX -101(3) . . . .
P1 O11P C5RX C4RX -177.3(8) . . . .
C3RZ C4RX C5RX O11P 50.2(18) . . . .
O1RX C4RX C5RX O11P -67.8(15) . . . .
C3RX C4RX C5RX O11P 62(3) . . . .
C6Y N1Y C2Y O2Y -174.4(12) . . . .
C1RY N1Y C2Y O2Y -0.9(17) . . . .
C6Y N1Y C2Y N3Y 7.0(16) . . . .
C1RY N1Y C2Y N3Y -179.4(9) . . . .
O2Y C2Y N3Y C4Y 179.4(11) . . . .
N1Y C2Y N3Y C4Y -2.0(17) . . . .
C2Y N3Y C4Y O4Y 178.7(11) . . . .
C2Y N3Y C4Y C5Y -4.6(19) . . . .
O4Y C4Y C5Y C6Y -177.3(12) . . . .
N3Y C4Y C5Y C6Y 6.1(19) . . . .
O4Y C4Y C5Y C7Y -1(2) . . . .
N3Y C4Y C5Y C7Y -177.6(13) . . . .
C2Y N1Y C6Y C5Y -5.6(19) . . . .
C1RY N1Y C6Y C5Y -178.8(11) . . . .
C4Y C5Y C6Y N1Y -1(2) . . . .
C7Y C5Y C6Y N1Y -177.7(13) . . . .
C4RY O1RY C1RY N1Y -157.9(9) . . . .
C4RY O1RY C1RY C2RY -36.5(13) . . . .
C6Y N1Y C1RY O1RY 68.9(14) . . . .
C2Y N1Y C1RY O1RY -104.6(11) . . . .
C6Y N1Y C1RY C2RY -44.6(16) . . . .
C2Y N1Y C1RY C2RY 141.9(11) . . . .
O1RY C1RY C2RY C3RY 39.6(13) . . . .
N1Y C1RY C2RY C3RY 154.9(10) . . . .
P1 O14P C3RY C2RY 98.4(11) . . . .
P1 O14P C3RY C4RY -149.1(8) . . . .
C1RY C2RY C3RY O14P 88.4(12) . . . .
C1RY C2RY C3RY C4RY -27.5(13) . . . .
C1RY O1RY C4RY C5RY 154.4(14) . . . .
C1RY O1RY C4RY C3RY 18.9(13) . . . .
C1RY O1RY C4RY C5RZ 129.7(17) . . . .
O14P C3RY C4RY O1RY -111.3(11) . . . .
C2RY C3RY C4RY O1RY 6.7(13) . . . .
O14P C3RY C4RY C5RY 125.3(18) . . . .
C2RY C3RY C4RY C5RY -116.7(19) . . . .
O14P C3RY C4RY C5RZ 136.2(18) . . . .
C2RY C3RY C4RY C5RZ -105.8(18) . . . .
O1RY C4RY C5RY O5RY 171.9(17) . . . .
C3RY C4RY C5RY O5RY -63(3) . . . .
C5RZ C4RY C5RY O5RY -90(6) . . . .
O1RY C4RY C5RZ O5RZ 63(3) . . . .
C5RY C4RY C5RZ O5RZ -26(4) . . . .
C3RY C4RY C5RZ O5RZ 177(2) . . . .
C6S N1S C2S N3S 2(2) . . . .
N1S C2S N3S C4S -2(2) . . . .
C2S N3S C4S N9S -179.7(13) . . . .
C2S N3S C4S C5S 0(2) . . . .
N9S C4S C5S N7S -0.2(17) . . . .
N3S C4S C5S N7S -180.0(13) . . . .
N9S C4S C5S C6S -178.4(12) . . . .
N3S C4S C5S C6S 2(2) . . . .
C2S N1S C6S N6S -178.0(13) . . . .
C2S N1S C6S C5S 0.4(19) . . . .
N7S C5S C6S N6S -1(2) . . . .
C4S C5S C6S N6S 176.4(13) . . . .
N7S C5S C6S N1S -179.9(14) . . . .
C4S C5S C6S N1S -2.0(19) . . . .
C4S C5S N7S C8S -0.4(17) . . . .
C6S C5S N7S C8S 177.5(15) . . . .
C5S N7S C8S N9S 0.7(16) . . . .
C5S C4S N9S C8S 0.6(15) . . . .
N3S C4S N9S C8S -179.6(13) . . . .
N7S C8S N9S C4S -0.8(16) . . . .
O31M N29M O30M O30M 53(16) . . . 8_664
O31M N29M O30M O30M -137(11) 8_664 . . 8_664
O32M N29M O30M O30M 104(12) 8_664 . . 8_664
O32M N29M O30M O30M -91(13) . . . 8_664
O31M N29M O31M O32M -78(6) 8_664 . . 8_664
O30M N29M O31M O32M 86(12) . . . 8_664
O30M N29M O31M O32M 116(7) 8_664 . . 8_664
O32M N29M O31M O32M -130(11) . . . 8_664
O31M N29M O32M O31M 137(8) . . . 8_664
O30M N29M O32M O31M -76(9) . . . 8_664
O30M N29M O32M O31M -117(8) 8_664 . . 8_664
O32M N29M O32M O31M 83(6) 8_664 . . 8_664
O31N N29N O30N O32N 140(3) . . . .
O31N N29N O30N O32N -40(3) 8_664 . . .
O32N N29N O30N O32N 180.001(3) 8_664 . . .
O31N N29N O30N O32N -40(3) . . . 8_664
O31N N29N O30N O32N 140(3) 8_664 . . 8_664
O32N N29N O30N O32N 179.999(3) . . . 8_664
O31N N29N O31N O32N -127(5) 8_664 . . 8_664
O30N N29N O31N O32N 53(5) . . . 8_664
O32N N29N O31N O32N 170(8) . . . 8_664
O31N N29N O32N O31N 91(8) . . . 8_664
O30N N29N O32N O31N -138(4) . . . 8_664
O32N N29N O32N O31N -138(4) 8_664 . . 8_664
O31N N29N O32N O30N -131(6) . . . .
O31N N29N O32N O30N 138(4) 8_664 . . .
O32N N29N O32N O30N 0.005(10) 8_664 . . .
N29N O30N O32N O31N 36(3) . . . 8_664
O32N O30N O32N O31N 36(3) 8_664 . . 8_664
O32N O30N O32N N29N -0.001(3) 8_664 . . .
